data_4327802
loop_
_publ_author_name
'Sukdeb Saha'
'Prasenjit Mahato'
'Upendar Reddy G'
'E. Suresh'
'Arindam Chakrabarty'
'Mithu Baidya'
'Sudip K. Ghosh'
'Amitava Das'

_publ_section_title
;
 Recognition of Hg2+ and Cr3+ in Physiological Conditions by a Rhodamine
 Derivative and Its Application as a Reagent for Cell-Imaging Studies
;
_journal_name_full 'Inorganic Chemistry'
_journal_page_first 336
_journal_page_last 345
_journal_paper_doi 10.1021/ic2017243
_journal_volume 51
_journal_year 2012
_chemical_formula_sum 'C75 H72 Cl10 Hg2 N10 O5'
_chemical_formula_weight 1949.11
_chemical_name_systematic
; 
 ? 
;
_space_group_IT_number 15
_symmetry_cell_setting monoclinic
_symmetry_space_group_name_Hall '-C 2yc'
_symmetry_space_group_name_H-M 'C 1 2/c 1'
_atom_sites_solution_hydrogens geom
_atom_sites_solution_primary direct
_atom_sites_solution_secondary difmap
_audit_creation_method SHELXL-97
_cell_angle_alpha 90.00
_cell_angle_beta 110.4270(10)
_cell_angle_gamma 90.00
_cell_formula_units_Z 8
_cell_length_a 32.831(2)
_cell_length_b 17.1862(11)
_cell_length_c 29.3246(18)
_cell_measurement_reflns_used 9944
_cell_measurement_temperature 110(2)
_cell_measurement_theta_max 28.26
_cell_measurement_theta_min 2.21
_cell_volume 15505.7(17)
_computing_cell_refinement 'BRUKER SMART'
_computing_data_collection 'BRUKER SMART'
_computing_data_reduction 'BRUKER SAINT'
_computing_molecular_graphics ORTEP
_computing_structure_refinement 'SHELXL-97 (Sheldrick, 1997)'
_computing_structure_solution 'SHELXS-97 (Sheldrick, 1990)'
_diffrn_ambient_temperature 110(2)
_diffrn_measured_fraction_theta_full 0.450
_diffrn_measured_fraction_theta_max 0.450
_diffrn_measurement_device_type 'BRUKER SMART APEX CCD DIFFRACTOMETER'
_diffrn_measurement_method 'OMEGA-PHI SCAN'
_diffrn_radiation_monochromator graphite
_diffrn_radiation_source 'fine-focus sealed tube'
_diffrn_radiation_type MoK\a
_diffrn_radiation_wavelength 0.71073
_diffrn_reflns_av_R_equivalents 0.0297
_diffrn_reflns_av_sigmaI/netI 0.0403
_diffrn_reflns_limit_h_max 43
_diffrn_reflns_limit_h_min -35
_diffrn_reflns_limit_k_max 21
_diffrn_reflns_limit_k_min -22
_diffrn_reflns_limit_l_max 31
_diffrn_reflns_limit_l_min -39
_diffrn_reflns_number 45481
_diffrn_reflns_theta_full 28.30
_diffrn_reflns_theta_max 28.30
_diffrn_reflns_theta_min 1.61
_exptl_absorpt_coefficient_mu 4.357
_exptl_absorpt_correction_T_max 0.2883
_exptl_absorpt_correction_T_min 0.1669
_exptl_absorpt_correction_type multi-scan
_exptl_absorpt_process_details 'BRUKER SADABS'
_exptl_crystal_colour Blocks
_exptl_crystal_density_diffrn 1.670
_exptl_crystal_description Yellow
_exptl_crystal_F_000 7696
_exptl_crystal_size_max 0.64
_exptl_crystal_size_mid 0.43
_exptl_crystal_size_min 0.38
_refine_diff_density_max 1.804
_refine_diff_density_min -1.314
_refine_diff_density_rms 0.137
_refine_ls_extinction_method none
_refine_ls_goodness_of_fit_ref 1.018
_refine_ls_hydrogen_treatment mixed
_refine_ls_matrix_type full
_refine_ls_number_parameters 945
_refine_ls_number_reflns 17947
_refine_ls_number_restraints 0
_refine_ls_restrained_S_all 1.018
_refine_ls_R_factor_all 0.0469
_refine_ls_R_factor_gt 0.0380
_refine_ls_shift/su_max 0.004
_refine_ls_shift/su_mean 0.000
_refine_ls_structure_factor_coef Fsqd
_refine_ls_weighting_details 'calc w=1/[\s^2^(Fo^2^)+(0.0558P)^2^+73.2167P] where P=(Fo^2^+2Fc^2^)/3'
_refine_ls_weighting_scheme calc
_refine_ls_wR_factor_gt 0.0996
_refine_ls_wR_factor_ref 0.1035
_reflns_number_gt 15286
_reflns_number_total 17947
_reflns_threshold_expression >2sigma(I)
_cod_data_source_file ic2017243_si_002_1.cif
_cod_data_source_block hgclfm
_cod_original_cell_volume 15505.8(17)
_cod_database_code 4327802

loop_
_symmetry_equiv_pos_as_xyz
'x, y, z'
'-x, y, -z+1/2'
'x+1/2, y+1/2, z'
'-x+1/2, y+1/2, -z+1/2'
'-x, -y, -z'
'x, -y, z-1/2'
'-x+1/2, -y+1/2, -z'
'x+1/2, -y+1/2, z-1/2'

loop_
_atom_site_label
_atom_site_type_symbol
_atom_site_fract_x
_atom_site_fract_y
_atom_site_fract_z
_atom_site_U_iso_or_equiv
_atom_site_adp_type
_atom_site_occupancy
_atom_site_calc_flag
_atom_site_refinement_flags
Hg1 Hg 0.191676(5) 0.813924(10) 0.697663(6) 0.02333(5) Uani 1 d .
Cl1 Cl 0.13558(4) 0.72804(7) 0.65534(5) 0.0378(3) Uani 1 d .
Cl2 Cl 0.20217(4) 0.94471(7) 0.72715(4) 0.0306(2) Uani 1 d .
N1 N 0.24258(11) 0.7451(2) 0.76760(13) 0.0192(7) Uani 1 d .
N2 N 0.26350(11) 0.7978(2) 0.69101(13) 0.0195(7) Uani 1 d .
N3 N 0.27204(11) 0.8328(2) 0.65458(12) 0.0184(7) Uani 1 d .
N4 N 0.38932(12) 1.0343(2) 0.83118(13) 0.0242(8) Uani 1 d .
H4C H 0.3771(14) 1.074(3) 0.8304(16) 0.008(11) Uiso 1 d .
N5 N 0.42527(12) 0.6074(2) 0.64777(14) 0.0241(8) Uani 1 d .
H5C H 0.4155(16) 0.576(3) 0.6284(19) 0.019(13) Uiso 1 d .
O1 O 0.19913(9) 0.85328(18) 0.61145(11) 0.0249(7) Uani 1 d .
O2 O 0.40618(9) 0.84282(17) 0.72195(10) 0.0206(6) Uani 1 d .
C1 C 0.23213(14) 0.7163(2) 0.80561(15) 0.0200(8) Uani 1 d .
C2 C 0.18930(14) 0.7265(3) 0.80535(16) 0.0246(9) Uani 1 d .
H2 H 0.1688 0.7526 0.7797 0.029 Uiso 1 calc R
C3 C 0.17811(16) 0.6981(3) 0.84278(17) 0.0297(10) Uani 1 d .
H3 H 0.1500 0.7052 0.8427 0.036 Uiso 1 calc R
C4 C 0.20900(17) 0.6579(3) 0.88186(18) 0.0322(11) Uani 1 d .
H4 H 0.2009 0.6383 0.9070 0.039 Uiso 1 calc R
C5 C 0.25038(16) 0.6476(3) 0.88287(17) 0.0298(10) Uani 1 d .
H5 H 0.2703 0.6210 0.9087 0.036 Uiso 1 calc R
C6 C 0.26323(14) 0.6771(2) 0.84517(16) 0.0233(9) Uani 1 d .
C7 C 0.30580(15) 0.6696(3) 0.84452(17) 0.0293(10) Uani 1 d .
H7 H 0.3271 0.6448 0.8700 0.035 Uiso 1 calc R
C8 C 0.31551(15) 0.6988(3) 0.80625(17) 0.0284(10) Uani 1 d .
H8 H 0.3435 0.6941 0.8054 0.034 Uiso 1 calc R
C9 C 0.28279(14) 0.7361(3) 0.76809(16) 0.0237(9) Uani 1 d .
C10 C 0.29366(14) 0.7678(3) 0.72723(16) 0.0236(9) Uani 1 d .
H10 H 0.3221 0.7661 0.7277 0.028 Uiso 1 calc R
C11 C 0.31600(12) 0.8607(2) 0.65557(14) 0.0176(8) Uani 1 d .
C12 C 0.30160(13) 0.9082(2) 0.60860(14) 0.0180(8) Uani 1 d .
C13 C 0.32738(14) 0.9466(2) 0.58759(15) 0.0223(9) Uani 1 d .
H13 H 0.3575 0.9473 0.6023 0.027 Uiso 1 calc R
C14 C 0.30684(15) 0.9844(3) 0.54342(16) 0.0265(9) Uani 1 d .
H14 H 0.3235 1.0107 0.5284 0.032 Uiso 1 calc R
C15 C 0.26166(16) 0.9834(3) 0.52153(16) 0.0276(10) Uani 1 d .
H15 H 0.2487 1.0083 0.4918 0.033 Uiso 1 calc R
C16 C 0.23593(14) 0.9464(3) 0.54304(16) 0.0250(9) Uani 1 d .
H16 H 0.2058 0.9465 0.5288 0.030 Uiso 1 calc R
C17 C 0.25657(13) 0.9089(2) 0.58664(15) 0.0196(8) Uani 1 d .
C18 C 0.23728(13) 0.8640(2) 0.61662(15) 0.0196(8) Uani 1 d .
C19 C 0.33670(13) 0.9097(2) 0.70083(14) 0.0187(8) Uani 1 d .
C20 C 0.31242(13) 0.9657(2) 0.71507(15) 0.0191(8) Uani 1 d .
H20 H 0.2839 0.9748 0.6949 0.023 Uiso 1 calc R
C21 C 0.32894(13) 1.0079(2) 0.75748(15) 0.0209(8) Uani 1 d .
C22 C 0.37287(13) 0.9944(2) 0.78771(15) 0.0203(8) Uani 1 d .
C23 C 0.39733(13) 0.9384(2) 0.77441(15) 0.0209(8) Uani 1 d .
H23 H 0.4259 0.9289 0.7943 0.025 Uiso 1 calc R
C24 C 0.37918(13) 0.8966(2) 0.73145(15) 0.0191(8) Uani 1 d .
C25 C 0.38771(13) 0.7899(2) 0.68496(15) 0.0187(8) Uani 1 d .
C26 C 0.41518(13) 0.7299(2) 0.68199(15) 0.0200(8) Uani 1 d .
H26 H 0.4442 0.7301 0.7023 0.024 Uiso 1 calc R
C27 C 0.39938(13) 0.6695(2) 0.64872(15) 0.0200(8) Uani 1 d .
C28 C 0.35544(14) 0.6719(3) 0.61672(15) 0.0219(9) Uani 1 d .
C29 C 0.33011(14) 0.7340(3) 0.61950(15) 0.0209(8) Uani 1 d .
H29 H 0.3017 0.7362 0.5977 0.025 Uiso 1 calc R
C30 C 0.34495(13) 0.7940(2) 0.65342(15) 0.0181(8) Uani 1 d .
C31 C 0.30162(14) 1.0643(3) 0.77274(17) 0.0253(9) Uani 1 d .
H31A H 0.2728 1.0650 0.7489 0.038 Uiso 1 calc R
H31B H 0.3141 1.1153 0.7754 0.038 Uiso 1 calc R
H31C H 0.3003 1.0489 0.8037 0.038 Uiso 1 calc R
C32 C 0.43457(14) 1.0278(3) 0.86274(15) 0.0244(9) Uani 1 d .
H32A H 0.4533 1.0442 0.8453 0.029 Uiso 1 calc R
H32B H 0.4413 0.9740 0.8725 0.029 Uiso 1 calc R
C33 C 0.44273(17) 1.0781(3) 0.90738(18) 0.0409(13) Uani 1 d .
H33A H 0.4386 1.1318 0.8978 0.061 Uiso 1 calc R
H33B H 0.4720 1.0705 0.9292 0.061 Uiso 1 calc R
H33C H 0.4228 1.0640 0.9234 0.061 Uiso 1 calc R
C34 C 0.46881(15) 0.5997(3) 0.6827(2) 0.0334(11) Uani 1 d .
H34A H 0.4681 0.6068 0.7152 0.040 Uiso 1 calc R
H34B H 0.4870 0.6403 0.6769 0.040 Uiso 1 calc R
C35 C 0.48831(17) 0.5216(3) 0.6794(2) 0.0383(12) Uani 1 d .
H35A H 0.4688 0.4812 0.6814 0.057 Uiso 1 calc R
H35B H 0.5155 0.5161 0.7058 0.057 Uiso 1 calc R
H35C H 0.4931 0.5176 0.6490 0.057 Uiso 1 calc R
C36 C 0.33690(16) 0.6055(3) 0.58189(18) 0.0317(10) Uani 1 d .
H36A H 0.3361 0.5594 0.6000 0.048 Uiso 1 calc R
H36B H 0.3548 0.5966 0.5626 0.048 Uiso 1 calc R
H36C H 0.3080 0.6185 0.5609 0.048 Uiso 1 calc R
Hg2 Hg 0.120934(5) 0.259164(10) 0.489116(6) 0.02288(5) Uani 1 d .
Cl3 Cl 0.13890(4) 0.12755(7) 0.51608(5) 0.0335(3) Uani 1 d .
Cl4 Cl 0.11813(4) 0.33321(7) 0.42066(4) 0.0328(3) Uani 1 d .
O3 O 0.03529(10) 0.2437(2) 0.45270(12) 0.0288(7) Uani 1 d .
O4 O 0.02879(9) 0.27702(17) 0.66857(10) 0.0206(6) Uani 1 d .
N6 N 0.16634(11) 0.3305(2) 0.56080(14) 0.0220(7) Uani 1 d .
N7 N 0.08124(11) 0.2979(2) 0.54232(13) 0.0196(7) Uani 1 d .
N8 N 0.03936(11) 0.2753(2) 0.53066(13) 0.0179(7) Uani 1 d .
N9 N 0.10983(14) 0.0413(2) 0.71172(14) 0.0304(9) Uani 1 d .
H9C H 0.1295(18) 0.014(3) 0.705(2) 0.031(14) Uiso 1 d .
N10 N -0.05692(12) 0.5068(2) 0.63859(14) 0.0230(8) Uani 1 d .
H10C H -0.061(2) 0.544(4) 0.626(2) 0.041(19) Uiso 1 d .
C37 C 0.20913(14) 0.3474(2) 0.56973(17) 0.0232(9) Uani 1 d .
C38 C 0.22762(15) 0.3300(3) 0.53450(19) 0.0292(10) Uani 1 d .
H38 H 0.2108 0.3081 0.5049 0.035 Uiso 1 calc R
C39 C 0.27097(16) 0.3454(3) 0.5440(2) 0.0361(12) Uani 1 d .
H39 H 0.2833 0.3333 0.5208 0.043 Uiso 1 calc R
C40 C 0.29670(16) 0.3789(3) 0.5878(2) 0.0432(14) Uani 1 d .
H40 H 0.3259 0.3887 0.5935 0.052 Uiso 1 calc R
C41 C 0.27935(16) 0.3974(3) 0.6224(2) 0.0398(13) Uani 1 d .
H41 H 0.2967 0.4206 0.6513 0.048 Uiso 1 calc R
C42 C 0.23520(14) 0.3816(3) 0.61452(18) 0.0283(10) Uani 1 d .
C43 C 0.21562(16) 0.3981(3) 0.64938(19) 0.0344(11) Uani 1 d .
H43 H 0.2319 0.4202 0.6791 0.041 Uiso 1 calc R
C44 C 0.17275(15) 0.3813(3) 0.63918(17) 0.0285(10) Uani 1 d .
H44 H 0.1594 0.3923 0.6617 0.034 Uiso 1 calc R
C45 C 0.14895(14) 0.3472(2) 0.59416(16) 0.0222(9) Uani 1 d .
C46 C 0.10299(14) 0.3267(2) 0.58386(16) 0.0219(9) Uani 1 d .
H46 H 0.0901 0.3345 0.6072 0.026 Uiso 1 calc R
C47 C 0.01607(13) 0.2576(2) 0.56536(15) 0.0176(8) Uani 1 d .
C48 C -0.02470(13) 0.2199(2) 0.52973(15) 0.0190(8) Uani 1 d .
C49 C -0.06124(15) 0.1965(3) 0.53877(18) 0.0273(10) Uani 1 d .
H49 H -0.0629 0.2010 0.5697 0.033 Uiso 1 calc R
C50 C -0.09570(15) 0.1659(3) 0.50022(18) 0.0298(10) Uani 1 d .
H50 H -0.1205 0.1489 0.5056 0.036 Uiso 1 calc R
C51 C -0.09354(14) 0.1605(3) 0.45396(18) 0.0293(10) Uani 1 d .
H51 H -0.1172 0.1411 0.4286 0.035 Uiso 1 calc R
C52 C -0.05674(14) 0.1834(3) 0.44487(17) 0.0261(9) Uani 1 d .
H52 H -0.0548 0.1787 0.4141 0.031 Uiso 1 calc R
C53 C -0.02268(13) 0.2138(2) 0.48372(15) 0.0200(8) Uani 1 d .
C54 C 0.01910(14) 0.2444(2) 0.48396(15) 0.0204(8) Uani 1 d .
C55 C 0.04274(13) 0.2036(2) 0.60481(15) 0.0185(8) Uani 1 d .
C56 C 0.06229(14) 0.1372(2) 0.59420(15) 0.0214(8) Uani 1 d .
H56 H 0.0597 0.1285 0.5620 0.026 Uiso 1 calc R
C57 C 0.08492(13) 0.0844(3) 0.62827(16) 0.0227(9) Uani 1 d .
C58 C 0.08936(13) 0.0973(3) 0.67781(15) 0.0222(9) Uani 1 d .
C59 C 0.07163(13) 0.1644(3) 0.68985(15) 0.0198(8) Uani 1 d .
H59 H 0.0755 0.1750 0.7222 0.024 Uiso 1 calc R
C60 C 0.04778(13) 0.2159(2) 0.65297(15) 0.0188(8) Uani 1 d .
C61 C 0.00649(13) 0.3326(2) 0.63473(15) 0.0186(8) Uani 1 d .
C62 C -0.01243(13) 0.3916(2) 0.65282(15) 0.0202(8) Uani 1 d .
H62 H -0.0096 0.3917 0.6855 0.024 Uiso 1 calc R
C63 C -0.03566(13) 0.4507(2) 0.62221(15) 0.0202(8) Uani 1 d .
C64 C -0.03824(13) 0.4514(2) 0.57296(15) 0.0200(8) Uani 1 d .
C65 C -0.01923(13) 0.3909(2) 0.55650(15) 0.0205(8) Uani 1 d .
H65 H -0.0215 0.3906 0.5240 0.025 Uiso 1 calc R
C66 C 0.00337(13) 0.3298(2) 0.58671(15) 0.0179(8) Uani 1 d .
C67 C 0.10392(17) 0.0117(3) 0.61471(17) 0.0317(11) Uani 1 d .
H67A H 0.0995 0.0128 0.5806 0.048 Uiso 1 calc R
H67B H 0.0898 -0.0332 0.6218 0.048 Uiso 1 calc R
H67C H 0.1345 0.0094 0.6331 0.048 Uiso 1 calc R
C68 C 0.1186(2) 0.0469(3) 0.76332(18) 0.0403(13) Uani 1 d .
H68A H 0.0977 0.0817 0.7691 0.048 Uiso 1 calc R
H68B H 0.1474 0.0686 0.7791 0.048 Uiso 1 calc R
C69 C 0.1161(2) -0.0309(4) 0.7849(2) 0.0574(17) Uani 1 d .
H69A H 0.0875 -0.0523 0.7696 0.086 Uiso 1 calc R
H69B H 0.1219 -0.0253 0.8192 0.086 Uiso 1 calc R
H69C H 0.1372 -0.0652 0.7799 0.086 Uiso 1 calc R
C70 C -0.05084(16) 0.5161(3) 0.68973(17) 0.0266(9) Uani 1 d .
H70A H -0.0210 0.5310 0.7075 0.032 Uiso 1 calc R
H70B H -0.0563 0.4669 0.7027 0.032 Uiso 1 calc R
C71 C -0.08085(19) 0.5769(3) 0.69682(19) 0.0358(11) Uani 1 d .
H71A H -0.0749 0.6260 0.6849 0.054 Uiso 1 calc R
H71B H -0.0765 0.5813 0.7308 0.054 Uiso 1 calc R
H71C H -0.1104 0.5622 0.6793 0.054 Uiso 1 calc R
C72 C -0.06178(15) 0.5160(3) 0.53896(16) 0.0255(9) Uani 1 d .
H72A H -0.0587 0.5088 0.5079 0.038 Uiso 1 calc R
H72B H -0.0496 0.5652 0.5523 0.038 Uiso 1 calc R
H72C H -0.0920 0.5149 0.5351 0.038 Uiso 1 calc R
C73 C 0.18061(18) 0.6810(3) 0.5583(2) 0.0394(12) Uani 1 d .
H73 H 0.1718 0.7217 0.5764 0.047 Uiso 1 calc R
Cl5 Cl 0.13387(6) 0.63140(11) 0.52179(8) 0.0744(6) Uani 1 d .
Cl6 Cl 0.20577(4) 0.72532(9) 0.52113(5) 0.0426(3) Uani 1 d .
Cl7 Cl 0.21791(8) 0.61976(15) 0.60006(10) 0.0948(8) Uani 1 d .
C74 C 0.5060(3) 0.2738(4) 0.8381(3) 0.067(2) Uani 1 d .
H74 H 0.5196 0.2712 0.8736 0.081 Uiso 1 calc R
Cl8 Cl 0.54655(7) 0.30436(11) 0.81299(8) 0.0705(5) Uani 1 d .
Cl9 Cl 0.46389(7) 0.34348(11) 0.82321(8) 0.0687(5) Uani 1 d .
Cl10 Cl 0.48716(9) 0.18362(11) 0.81672(11) 0.0936(8) Uani 1 d .
C75 C 0.4594(2) 0.4877(4) 0.5476(3) 0.0635(19) Uani 1 d .
H75A H 0.4777 0.5324 0.5588 0.095 Uiso 1 calc R
H75B H 0.4503 0.4847 0.5128 0.095 Uiso 1 calc R
H75C H 0.4753 0.4415 0.5617 0.095 Uiso 1 calc R
O5 O 0.42173(16) 0.4944(3) 0.5619(2) 0.0659(13) Uani 1 d .
H5A H 0.4050 0.4584 0.5501 0.099 Uiso 1 calc R

loop_
_atom_site_aniso_label
_atom_site_aniso_U_11
_atom_site_aniso_U_22
_atom_site_aniso_U_33
_atom_site_aniso_U_23
_atom_site_aniso_U_13
_atom_site_aniso_U_12
Hg1 0.01763(8) 0.02938(9) 0.02297(9) 0.00290(6) 0.00709(6) -0.00080(6)
Cl1 0.0254(6) 0.0348(6) 0.0418(7) 0.0133(5) -0.0026(5) -0.0091(5)
Cl2 0.0247(5) 0.0309(6) 0.0331(6) -0.0022(5) 0.0061(4) 0.0068(4)
N1 0.0170(16) 0.0247(18) 0.0152(17) 0.0025(14) 0.0046(13) 0.0009(13)
N2 0.0166(16) 0.0243(18) 0.0201(18) 0.0019(14) 0.0093(14) -0.0002(14)
N3 0.0140(16) 0.0232(17) 0.0179(17) 0.0063(14) 0.0054(13) 0.0004(13)
N4 0.0253(19) 0.0238(19) 0.0188(18) -0.0026(15) 0.0018(15) 0.0075(16)
N5 0.0228(18) 0.028(2) 0.0201(19) -0.0058(16) 0.0061(15) 0.0041(16)
O1 0.0164(14) 0.0322(17) 0.0241(16) 0.0037(13) 0.0044(12) -0.0014(12)
O2 0.0154(13) 0.0238(15) 0.0197(15) -0.0038(12) 0.0025(11) 0.0017(11)
C1 0.023(2) 0.0190(19) 0.019(2) 0.0011(16) 0.0084(16) -0.0052(16)
C2 0.023(2) 0.031(2) 0.019(2) -0.0012(18) 0.0067(17) -0.0020(18)
C3 0.030(2) 0.035(3) 0.027(2) -0.001(2) 0.0138(19) -0.006(2)
C4 0.040(3) 0.037(3) 0.024(2) 0.003(2) 0.016(2) -0.009(2)
C5 0.035(3) 0.035(3) 0.020(2) 0.0060(19) 0.0102(19) -0.001(2)
C6 0.024(2) 0.023(2) 0.022(2) 0.0022(17) 0.0068(17) -0.0049(17)
C7 0.025(2) 0.038(3) 0.023(2) 0.014(2) 0.0067(18) 0.005(2)
C8 0.023(2) 0.039(3) 0.023(2) 0.0095(19) 0.0074(18) 0.0063(19)
C9 0.019(2) 0.029(2) 0.022(2) 0.0025(18) 0.0058(17) -0.0002(17)
C10 0.0162(19) 0.029(2) 0.026(2) 0.0079(18) 0.0078(17) 0.0022(17)
C11 0.0142(18) 0.024(2) 0.0152(19) 0.0029(15) 0.0057(14) -0.0027(15)
C12 0.0201(19) 0.0211(19) 0.0125(18) -0.0009(15) 0.0052(15) -0.0019(16)
C13 0.025(2) 0.024(2) 0.018(2) 0.0013(17) 0.0075(16) -0.0034(17)
C14 0.036(2) 0.023(2) 0.020(2) 0.0011(17) 0.0099(19) -0.0073(19)
C15 0.040(3) 0.022(2) 0.017(2) 0.0052(17) 0.0048(19) -0.0005(19)
C16 0.023(2) 0.026(2) 0.019(2) 0.0006(17) -0.0022(16) -0.0031(17)
C17 0.0190(19) 0.023(2) 0.0147(19) -0.0010(16) 0.0027(15) -0.0016(16)
C18 0.0184(19) 0.021(2) 0.017(2) 0.0006(16) 0.0025(15) 0.0007(16)
C19 0.0178(19) 0.024(2) 0.0136(19) -0.0001(16) 0.0051(15) -0.0025(16)
C20 0.0128(17) 0.024(2) 0.019(2) 0.0062(16) 0.0046(15) 0.0014(15)
C21 0.021(2) 0.021(2) 0.022(2) 0.0024(16) 0.0080(16) 0.0022(16)
C22 0.021(2) 0.023(2) 0.017(2) 0.0026(16) 0.0064(16) 0.0003(16)
C23 0.0183(19) 0.026(2) 0.016(2) 0.0024(16) 0.0032(15) -0.0014(16)
C24 0.0179(19) 0.022(2) 0.018(2) 0.0032(16) 0.0075(15) -0.0007(16)
C25 0.0178(19) 0.022(2) 0.018(2) 0.0003(16) 0.0073(15) -0.0037(16)
C26 0.0158(19) 0.025(2) 0.020(2) 0.0039(16) 0.0068(15) 0.0002(16)
C27 0.021(2) 0.024(2) 0.017(2) 0.0031(16) 0.0098(16) -0.0005(16)
C28 0.023(2) 0.027(2) 0.016(2) -0.0010(17) 0.0069(16) -0.0009(17)
C29 0.0184(19) 0.030(2) 0.0137(19) 0.0016(16) 0.0044(15) -0.0018(17)
C30 0.0162(19) 0.021(2) 0.018(2) 0.0022(16) 0.0069(15) -0.0012(16)
C31 0.024(2) 0.025(2) 0.028(2) -0.0019(18) 0.0102(18) 0.0030(17)
C32 0.022(2) 0.027(2) 0.019(2) -0.0018(17) -0.0005(16) 0.0060(17)
C33 0.033(3) 0.052(3) 0.027(3) -0.013(2) -0.004(2) 0.017(2)
C34 0.020(2) 0.026(2) 0.050(3) 0.002(2) 0.007(2) 0.0024(18)
C35 0.032(3) 0.036(3) 0.039(3) -0.006(2) 0.003(2) 0.009(2)
C36 0.030(2) 0.035(3) 0.026(2) -0.008(2) 0.0041(19) 0.001(2)
Hg2 0.02144(9) 0.02803(9) 0.02004(9) 0.00003(6) 0.00833(6) -0.00167(6)
Cl3 0.0331(6) 0.0268(5) 0.0353(6) 0.0012(5) 0.0054(5) 0.0012(5)
Cl4 0.0386(6) 0.0379(6) 0.0289(6) 0.0092(5) 0.0207(5) 0.0092(5)
O3 0.0204(15) 0.047(2) 0.0204(16) -0.0050(14) 0.0091(13) -0.0037(14)
O4 0.0227(15) 0.0241(15) 0.0157(14) 0.0032(12) 0.0074(11) 0.0054(12)
N6 0.0175(17) 0.0215(17) 0.0264(19) -0.0009(15) 0.0069(14) -0.0017(14)
N7 0.0198(17) 0.0182(16) 0.0202(18) -0.0007(14) 0.0063(14) -0.0020(14)
N8 0.0152(16) 0.0216(17) 0.0185(17) -0.0024(14) 0.0080(13) -0.0011(13)
N9 0.034(2) 0.035(2) 0.021(2) 0.0039(17) 0.0086(17) 0.0152(18)
N10 0.0266(19) 0.023(2) 0.0215(19) -0.0002(16) 0.0107(15) 0.0027(16)
C37 0.020(2) 0.0159(19) 0.030(2) 0.0031(17) 0.0053(17) 0.0003(16)
C38 0.023(2) 0.026(2) 0.040(3) 0.008(2) 0.014(2) 0.0010(18)
C39 0.027(2) 0.029(2) 0.056(3) 0.010(2) 0.020(2) 0.002(2)
C40 0.021(2) 0.033(3) 0.071(4) 0.014(3) 0.009(2) -0.001(2)
C41 0.023(2) 0.034(3) 0.052(3) 0.003(2) -0.001(2) -0.004(2)
C42 0.021(2) 0.021(2) 0.037(3) 0.0036(19) 0.0026(19) -0.0014(17)
C43 0.029(2) 0.029(2) 0.035(3) -0.008(2) -0.002(2) -0.006(2)
C44 0.031(2) 0.028(2) 0.023(2) -0.0060(19) 0.0051(18) -0.0027(19)
C45 0.022(2) 0.019(2) 0.021(2) -0.0024(16) 0.0030(16) -0.0025(16)
C46 0.023(2) 0.025(2) 0.020(2) -0.0018(17) 0.0095(17) -0.0004(17)
C47 0.0177(19) 0.022(2) 0.0141(19) -0.0012(15) 0.0073(15) -0.0007(15)
C48 0.0177(19) 0.0188(19) 0.020(2) 0.0004(16) 0.0059(16) -0.0001(16)
C49 0.024(2) 0.030(2) 0.029(2) 0.0014(19) 0.0100(18) -0.0036(18)
C50 0.021(2) 0.032(2) 0.035(3) 0.003(2) 0.0070(19) -0.0057(19)
C51 0.018(2) 0.027(2) 0.033(3) -0.004(2) -0.0031(18) 0.0001(18)
C52 0.020(2) 0.032(2) 0.022(2) -0.0056(18) 0.0030(17) 0.0021(18)
C53 0.0173(19) 0.0204(19) 0.021(2) -0.0026(16) 0.0047(16) -0.0009(16)
C54 0.020(2) 0.025(2) 0.016(2) -0.0021(16) 0.0056(16) 0.0022(16)
C55 0.0148(18) 0.023(2) 0.017(2) 0.0003(16) 0.0048(15) -0.0017(15)
C56 0.025(2) 0.023(2) 0.0144(19) -0.0017(16) 0.0051(16) -0.0025(17)
C57 0.020(2) 0.025(2) 0.022(2) 0.0004(17) 0.0056(16) 0.0039(17)
C58 0.019(2) 0.027(2) 0.019(2) 0.0024(17) 0.0056(16) 0.0026(17)
C59 0.0175(19) 0.028(2) 0.0129(19) 0.0023(16) 0.0044(15) -0.0001(16)
C60 0.0165(18) 0.024(2) 0.018(2) 0.0010(16) 0.0085(15) -0.0010(16)
C61 0.0157(18) 0.0208(19) 0.020(2) -0.0030(16) 0.0070(15) -0.0020(15)
C62 0.0191(19) 0.025(2) 0.019(2) -0.0019(16) 0.0098(16) -0.0030(16)
C63 0.0169(19) 0.023(2) 0.021(2) -0.0038(16) 0.0058(15) -0.0044(16)
C64 0.0205(19) 0.020(2) 0.019(2) -0.0002(16) 0.0060(16) -0.0009(16)
C65 0.0205(19) 0.024(2) 0.018(2) -0.0016(16) 0.0071(16) -0.0026(16)
C66 0.0178(18) 0.0183(19) 0.017(2) -0.0032(15) 0.0060(15) -0.0011(15)
C67 0.045(3) 0.027(2) 0.021(2) 0.0019(18) 0.009(2) 0.013(2)
C68 0.060(3) 0.038(3) 0.021(2) 0.004(2) 0.012(2) 0.012(3)
C69 0.055(4) 0.071(4) 0.044(4) 0.010(3) 0.016(3) 0.015(3)
C70 0.036(2) 0.024(2) 0.024(2) 0.0008(18) 0.0160(19) 0.0014(19)
C71 0.053(3) 0.031(3) 0.031(3) 0.002(2) 0.024(2) 0.010(2)
C72 0.028(2) 0.023(2) 0.023(2) 0.0020(17) 0.0073(18) 0.0031(18)
C73 0.039(3) 0.038(3) 0.049(3) -0.005(2) 0.026(3) -0.008(2)
Cl5 0.0613(10) 0.0722(11) 0.1099(16) -0.0535(11) 0.0551(11) -0.0408(9)
Cl6 0.0393(7) 0.0487(8) 0.0422(7) -0.0013(6) 0.0173(6) -0.0093(6)
Cl7 0.0980(16) 0.1048(17) 0.1054(17) 0.0639(15) 0.0652(14) 0.0438(14)
C74 0.100(6) 0.059(4) 0.037(4) 0.000(3) 0.016(4) 0.009(4)
Cl8 0.0794(13) 0.0568(10) 0.0789(13) 0.0128(9) 0.0321(10) 0.0041(9)
Cl9 0.0958(14) 0.0527(9) 0.0757(12) 0.0044(9) 0.0526(11) -0.0043(9)
Cl10 0.1095(19) 0.0454(10) 0.141(2) -0.0007(12) 0.0624(17) -0.0067(10)
C75 0.065(4) 0.062(4) 0.053(4) -0.012(3) 0.007(3) 0.000(4)
O5 0.060(3) 0.064(3) 0.069(3) -0.025(3) 0.017(3) -0.008(2)

loop_
_atom_type_symbol
_atom_type_description
_atom_type_scat_dispersion_real
_atom_type_scat_dispersion_imag
_atom_type_scat_source
C C 0.0033 0.0016 'International Tables Vol C Tables 4.2.6.8 and 6.1.1.4'
H H 0.0000 0.0000 'International Tables Vol C Tables 4.2.6.8 and 6.1.1.4'
N N 0.0061 0.0033 'International Tables Vol C Tables 4.2.6.8 and 6.1.1.4'
O O 0.0106 0.0060 'International Tables Vol C Tables 4.2.6.8 and 6.1.1.4'
Cl Cl 0.1484 0.1585 'International Tables Vol C Tables 4.2.6.8 and 6.1.1.4'
Hg Hg -2.3894 9.2266 'International Tables Vol C Tables 4.2.6.8 and 6.1.1.4'

loop_
_geom_angle_atom_site_label_1
_geom_angle_atom_site_label_2
_geom_angle_atom_site_label_3
_geom_angle
Cl1 Hg1 Cl2 140.34(4)
Cl1 Hg1 N2 119.07(9)
Cl2 Hg1 N2 96.56(9)
Cl1 Hg1 N1 108.61(9)
Cl2 Hg1 N1 100.42(9)
N2 Hg1 N1 67.51(12)
C9 N1 C1 118.7(4)
C9 N1 Hg1 116.9(3)
C1 N1 Hg1 124.4(3)
C10 N2 N3 121.8(4)
C10 N2 Hg1 117.8(3)
N3 N2 Hg1 119.2(2)
N2 N3 C18 118.0(3)
N2 N3 C11 126.3(3)
C18 N3 C11 113.8(3)
C22 N4 C32 122.2(4)
C22 N4 H4C 112(3)
C32 N4 H4C 119(3)
C27 N5 C34 121.5(4)
C27 N5 H5C 117(4)
C34 N5 H5C 121(4)
C24 O2 C25 117.6(3)
N1 C1 C2 118.8(4)
N1 C1 C6 121.6(4)
C2 C1 C6 119.6(4)
C3 C2 C1 119.8(4)
C3 C2 H2 120.1
C1 C2 H2 120.1
C2 C3 C4 120.5(5)
C2 C3 H3 119.7
C4 C3 H3 119.7
C5 C4 C3 120.6(4)
C5 C4 H4 119.7
C3 C4 H4 119.7
C4 C5 C6 120.5(4)
C4 C5 H5 119.8
C6 C5 H5 119.8
C5 C6 C7 123.2(4)
C5 C6 C1 119.0(4)
C7 C6 C1 117.8(4)
C8 C7 C6 119.6(4)
C8 C7 H7 120.2
C6 C7 H7 120.2
C7 C8 C9 119.3(4)
C7 C8 H8 120.4
C9 C8 H8 120.4
N1 C9 C8 123.0(4)
N1 C9 C10 118.2(4)
C8 C9 C10 118.8(4)
N2 C10 C9 119.2(4)
N2 C10 H10 120.4
C9 C10 H10 120.4
C30 C11 N3 111.7(3)
C30 C11 C19 111.3(3)
N3 C11 C19 109.0(3)
C30 C11 C12 111.8(3)
N3 C11 C12 99.2(3)
C19 C11 C12 113.3(3)
C13 C12 C17 120.5(4)
C13 C12 C11 127.9(4)
C17 C12 C11 111.5(3)
C12 C13 C14 117.8(4)
C12 C13 H13 121.1
C14 C13 H13 121.1
C13 C14 C15 120.9(4)
C13 C14 H14 119.6
C15 C14 H14 119.6
C16 C15 C14 121.3(4)
C16 C15 H15 119.3
C14 C15 H15 119.3
C15 C16 C17 117.4(4)
C15 C16 H16 121.3
C17 C16 H16 121.3
C16 C17 C12 122.2(4)
C16 C17 C18 128.7(4)
C12 C17 C18 109.2(3)
O1 C18 N3 124.0(4)
O1 C18 C17 130.0(4)
N3 C18 C17 106.1(3)
C24 C19 C20 117.7(4)
C24 C19 C11 121.2(4)
C20 C19 C11 120.9(4)
C21 C20 C19 123.0(4)
C21 C20 H20 118.5
C19 C20 H20 118.5
C20 C21 C22 118.1(4)
C20 C21 C31 121.6(4)
C22 C21 C31 120.2(4)
N4 C22 C23 121.5(4)
N4 C22 C21 118.6(4)
C23 C22 C21 119.7(4)
C24 C23 C22 120.2(4)
C24 C23 H23 119.9
C22 C23 H23 119.9
O2 C24 C19 123.4(4)
O2 C24 C23 115.3(3)
C19 C24 C23 121.2(4)
O2 C25 C30 123.7(4)
O2 C25 C26 114.8(4)
C30 C25 C26 121.5(4)
C25 C26 C27 120.3(4)
C25 C26 H26 119.9
C27 C26 H26 119.9
N5 C27 C26 120.8(4)
N5 C27 C28 120.2(4)
C26 C27 C28 119.0(4)
C29 C28 C27 118.7(4)
C29 C28 C36 121.2(4)
C27 C28 C36 120.1(4)
C28 C29 C30 123.2(4)
C28 C29 H29 118.4
C30 C29 H29 118.4
C25 C30 C29 117.3(4)
C25 C30 C11 121.2(4)
C29 C30 C11 121.6(4)
C21 C31 H31A 109.5
C21 C31 H31B 109.5
H31A C31 H31B 109.5
C21 C31 H31C 109.5
H31A C31 H31C 109.5
H31B C31 H31C 109.5
N4 C32 C33 109.9(4)
N4 C32 H32A 109.7
C33 C32 H32A 109.7
N4 C32 H32B 109.7
C33 C32 H32B 109.7
H32A C32 H32B 108.2
C32 C33 H33A 109.5
C32 C33 H33B 109.5
H33A C33 H33B 109.5
C32 C33 H33C 109.5
H33A C33 H33C 109.5
H33B C33 H33C 109.5
N5 C34 C35 112.0(4)
N5 C34 H34A 109.2
C35 C34 H34A 109.2
N5 C34 H34B 109.2
C35 C34 H34B 109.2
H34A C34 H34B 107.9
C34 C35 H35A 109.5
C34 C35 H35B 109.5
H35A C35 H35B 109.5
C34 C35 H35C 109.5
H35A C35 H35C 109.5
H35B C35 H35C 109.5
C28 C36 H36A 109.5
C28 C36 H36B 109.5
H36A C36 H36B 109.5
C28 C36 H36C 109.5
H36A C36 H36C 109.5
H36B C36 H36C 109.5
Cl4 Hg2 Cl3 136.30(4)
Cl4 Hg2 N6 107.07(9)
Cl3 Hg2 N6 100.58(9)
Cl4 Hg2 N7 121.72(9)
Cl3 Hg2 N7 99.83(9)
N6 Hg2 N7 67.39(12)
Cl4 Hg2 O3 89.44(8)
Cl3 Hg2 O3 98.20(8)
N6 Hg2 O3 129.84(11)
N7 Hg2 O3 63.77(11)
C54 O3 Hg2 112.3(3)
C60 O4 C61 118.3(3)
C45 N6 C37 119.4(4)
C45 N6 Hg2 117.0(3)
C37 N6 Hg2 123.3(3)
C46 N7 N8 122.2(4)
C46 N7 Hg2 117.9(3)
N8 N7 Hg2 118.7(2)
N7 N8 C54 116.7(3)
N7 N8 C47 126.8(3)
C54 N8 C47 113.9(3)
C58 N9 C68 125.4(4)
C58 N9 H9C 115(4)
C68 N9 H9C 112(4)
C63 N10 C70 122.4(4)
C63 N10 H10C 117(5)
C70 N10 H10C 111(5)
N6 C37 C38 119.6(4)
N6 C37 C42 120.8(4)
C38 C37 C42 119.6(4)
C39 C38 C37 119.5(5)
C39 C38 H38 120.3
C37 C38 H38 120.3
C38 C39 C40 121.3(5)
C38 C39 H39 119.4
C40 C39 H39 119.4
C41 C40 C39 120.4(5)
C41 C40 H40 119.8
C39 C40 H40 119.8
C40 C41 C42 120.4(5)
C40 C41 H41 119.8
C42 C41 H41 119.8
C41 C42 C43 122.9(5)
C41 C42 C37 118.9(5)
C43 C42 C37 118.2(4)
C44 C43 C42 119.6(4)
C44 C43 H43 120.2
C42 C43 H43 120.2
C43 C44 C45 119.1(5)
C43 C44 H44 120.4
C45 C44 H44 120.4
N6 C45 C44 122.8(4)
N6 C45 C46 118.1(4)
C44 C45 C46 119.1(4)
N7 C46 C45 118.7(4)
N7 C46 H46 120.7
C45 C46 H46 120.7
N8 C47 C55 110.4(3)
N8 C47 C66 113.2(3)
C55 C47 C66 111.0(3)
N8 C47 C48 98.9(3)
C55 C47 C48 113.6(3)
C66 C47 C48 109.2(3)
C49 C48 C53 120.6(4)
C49 C48 C47 127.4(4)
C53 C48 C47 111.9(4)
C48 C49 C50 118.0(4)
C48 C49 H49 121.0
C50 C49 H49 121.0
C51 C50 C49 121.0(4)
C51 C50 H50 119.5
C49 C50 H50 119.5
C52 C51 C50 121.1(4)
C52 C51 H51 119.5
C50 C51 H51 119.5
C51 C52 C53 117.2(4)
C51 C52 H52 121.4
C53 C52 H52 121.4
C48 C53 C52 122.1(4)
C48 C53 C54 109.4(4)
C52 C53 C54 128.5(4)
O3 C54 N8 124.1(4)
O3 C54 C53 130.6(4)
N8 C54 C53 105.3(3)
C60 C55 C56 117.0(4)
C60 C55 C47 121.5(4)
C56 C55 C47 121.5(4)
C57 C56 C55 123.8(4)
C57 C56 H56 118.1
C55 C56 H56 118.1
C56 C57 C58 118.6(4)
C56 C57 C67 121.8(4)
C58 C57 C67 119.5(4)
N9 C58 C59 122.5(4)
N9 C58 C57 118.5(4)
C59 C58 C57 119.0(4)
C58 C59 C60 119.8(4)
C58 C59 H59 120.1
C60 C59 H59 120.1
O4 C60 C55 123.4(4)
O4 C60 C59 114.8(4)
C55 C60 C59 121.7(4)
C66 C61 O4 122.7(4)
C66 C61 C62 122.2(4)
O4 C61 C62 115.1(4)
C61 C62 C63 120.2(4)
C61 C62 H62 119.9
C63 C62 H62 119.9
N10 C63 C62 121.2(4)
N10 C63 C64 119.6(4)
C62 C63 C64 119.2(4)
C65 C64 C63 118.4(4)
C65 C64 C72 120.7(4)
C63 C64 C72 120.9(4)
C64 C65 C66 123.0(4)
C64 C65 H65 118.5
C66 C65 H65 118.5
C61 C66 C65 117.0(4)
C61 C66 C47 121.2(4)
C65 C66 C47 120.8(4)
C57 C67 H67A 109.5
C57 C67 H67B 109.5
H67A C67 H67B 109.5
C57 C67 H67C 109.5
H67A C67 H67C 109.5
H67B C67 H67C 109.5
N9 C68 C69 111.4(5)
N9 C68 H68A 109.3
C69 C68 H68A 109.3
N9 C68 H68B 109.3
C69 C68 H68B 109.3
H68A C68 H68B 108.0
C68 C69 H69A 109.5
C68 C69 H69B 109.5
H69A C69 H69B 109.5
C68 C69 H69C 109.5
H69A C69 H69C 109.5
H69B C69 H69C 109.5
N10 C70 C71 111.1(4)
N10 C70 H70A 109.4
C71 C70 H70A 109.4
N10 C70 H70B 109.4
C71 C70 H70B 109.4
H70A C70 H70B 108.0
C70 C71 H71A 109.5
C70 C71 H71B 109.5
H71A C71 H71B 109.5
C70 C71 H71C 109.5
H71A C71 H71C 109.5
H71B C71 H71C 109.5
C64 C72 H72A 109.5
C64 C72 H72B 109.5
H72A C72 H72B 109.5
C64 C72 H72C 109.5
H72A C72 H72C 109.5
H72B C72 H72C 109.5
Cl7 C73 Cl6 109.2(3)
Cl7 C73 Cl5 112.6(3)
Cl6 C73 Cl5 109.4(3)
Cl7 C73 H73 108.5
Cl6 C73 H73 108.5
Cl5 C73 H73 108.5
Cl10 C74 Cl9 111.8(5)
Cl10 C74 Cl8 109.7(4)
Cl9 C74 Cl8 109.0(4)
Cl10 C74 H74 108.7
Cl9 C74 H74 108.7
Cl8 C74 H74 108.7
O5 C75 H75A 109.5
O5 C75 H75B 109.5
H75A C75 H75B 109.5
O5 C75 H75C 109.5
H75A C75 H75C 109.5
H75B C75 H75C 109.5
C75 O5 H5A 109.5

loop_
_geom_bond_atom_site_label_1
_geom_bond_atom_site_label_2
_geom_bond_distance
Hg1 Cl1 2.3484(12)
Hg1 Cl2 2.3897(12)
Hg1 N2 2.449(3)
Hg1 N1 2.450(3)
N1 C9 1.324(5)
N1 C1 1.369(5)
N2 C10 1.281(5)
N2 N3 1.338(5)
N3 C18 1.394(5)
N3 C11 1.512(5)
N4 C22 1.380(6)
N4 C32 1.455(5)
N4 H4C 0.78(5)
N5 C27 1.371(6)
N5 C34 1.444(6)
N5 H5C 0.76(5)
O1 C18 1.222(5)
O2 C24 1.375(5)
O2 C25 1.382(5)
C1 C2 1.415(6)
C1 C6 1.420(6)
C2 C3 1.364(6)
C2 H2 0.9300
C3 C4 1.417(7)
C3 H3 0.9300
C4 C5 1.360(7)
C4 H4 0.9300
C5 C6 1.408(6)
C5 H5 0.9300
C6 C7 1.410(6)
C7 C8 1.365(6)
C7 H7 0.9300
C8 C9 1.406(6)
C8 H8 0.9300
C9 C10 1.469(6)
C10 H10 0.9300
C11 C30 1.505(6)
C11 C19 1.518(6)
C11 C12 1.527(5)
C12 C13 1.377(6)
C12 C17 1.392(5)
C13 C14 1.395(6)
C13 H13 0.9300
C14 C15 1.396(7)
C14 H14 0.9300
C15 C16 1.374(7)
C15 H15 0.9300
C16 C17 1.380(6)
C16 H16 0.9300
C17 C18 1.469(6)
C19 C24 1.388(5)
C19 C20 1.403(6)
C20 C21 1.376(6)
C20 H20 0.9300
C21 C22 1.424(6)
C21 C31 1.492(6)
C22 C23 1.394(6)
C23 C24 1.390(6)
C23 H23 0.9300
C25 C30 1.387(5)
C25 C26 1.393(6)
C26 C27 1.395(6)
C26 H26 0.9300
C27 C28 1.421(6)
C28 C29 1.373(6)
C28 C36 1.510(6)
C29 C30 1.397(6)
C29 H29 0.9300
C31 H31A 0.9600
C31 H31B 0.9600
C31 H31C 0.9600
C32 C33 1.513(6)
C32 H32A 0.9700
C32 H32B 0.9700
C33 H33A 0.9600
C33 H33B 0.9600
C33 H33C 0.9600
C34 C35 1.505(7)
C34 H34A 0.9700
C34 H34B 0.9700
C35 H35A 0.9600
C35 H35B 0.9600
C35 H35C 0.9600
C36 H36A 0.9600
C36 H36B 0.9600
C36 H36C 0.9600
Hg2 Cl4 2.3513(11)
Hg2 Cl3 2.4008(12)
Hg2 N6 2.441(4)
Hg2 N7 2.449(4)
Hg2 O3 2.650(3)
O3 C54 1.209(5)
O4 C60 1.378(5)
O4 C61 1.388(5)
N6 C45 1.325(6)
N6 C37 1.367(5)
N7 C46 1.277(5)
N7 N8 1.353(5)
N8 C54 1.401(5)
N8 C47 1.502(5)
N9 C58 1.379(6)
N9 C68 1.442(6)
N9 H9C 0.87(6)
N10 C63 1.372(6)
N10 C70 1.451(6)
N10 H10C 0.72(6)
C37 C38 1.401(7)
C37 C42 1.421(6)
C38 C39 1.377(7)
C38 H38 0.9300
C39 C40 1.391(8)
C39 H39 0.9300
C40 C41 1.362(9)
C40 H40 0.9300
C41 C42 1.412(7)
C41 H41 0.9300
C42 C43 1.413(8)
C43 C44 1.364(7)
C43 H43 0.9300
C44 C45 1.406(6)
C44 H44 0.9300
C45 C46 1.475(6)
C46 H46 0.9300
C47 C55 1.504(6)
C47 C66 1.513(6)
C47 C48 1.525(6)
C48 C49 1.376(6)
C48 C53 1.378(6)
C49 C50 1.393(7)
C49 H49 0.9300
C50 C51 1.386(7)
C50 H50 0.9300
C51 C52 1.383(7)
C51 H51 0.9300
C52 C53 1.390(6)
C52 H52 0.9300
C53 C54 1.467(6)
C55 C60 1.380(6)
C55 C56 1.396(6)
C56 C57 1.362(6)
C56 H56 0.9300
C57 C58 1.426(6)
C57 C67 1.510(6)
C58 C59 1.391(6)
C59 C60 1.406(6)
C59 H59 0.9300
C61 C66 1.377(6)
C61 C62 1.388(6)
C62 C63 1.393(6)
C62 H62 0.9300
C63 C64 1.417(6)
C64 C65 1.383(6)
C64 C72 1.512(6)
C65 C66 1.406(6)
C65 H65 0.9300
C67 H67A 0.9600
C67 H67B 0.9600
C67 H67C 0.9600
C68 C69 1.494(9)
C68 H68A 0.9700
C68 H68B 0.9700
C69 H69A 0.9600
C69 H69B 0.9600
C69 H69C 0.9600
C70 C71 1.499(7)
C70 H70A 0.9700
C70 H70B 0.9700
C71 H71A 0.9600
C71 H71B 0.9600
C71 H71C 0.9600
C72 H72A 0.9600
C72 H72B 0.9600
C72 H72C 0.9600
C73 Cl7 1.749(6)
C73 Cl6 1.755(6)
C73 Cl5 1.756(6)
C73 H73 0.9800
C74 Cl10 1.706(8)
C74 Cl9 1.766(8)
C74 Cl8 1.809(9)
C74 H74 0.9800
C75 O5 1.442(9)
C75 H75A 0.9600
C75 H75B 0.9600
C75 H75C 0.9600
O5 H5A 0.8200
